data_7108372
loop_
_publ_author_name
'Kuruppanthara N. Vijayadas'
'Hilda C. Davis'
'Amol S. Kotmale'
'Rupesh L. Gawade'
'Vedavati G. Puranik'
'Pattuparambil R. Rajamohanan'
'Gangadhar J. Sanjayan'

_publ_section_title
;
 An unusual conformational similarity of two peptide folds featuring
 sulfonamide and carboxamide on the backbone
;
_journal_name_full Chem.Commun.
_journal_page_first 9747
_journal_paper_doi 10.1039/c2cc34533a
_journal_volume 48
_journal_year 2012
_chemical_absolute_configuration syn
_chemical_formula_moiety 'C20 H20 Br N3 O4'
_chemical_formula_sum 'C20 H20 Br N3 O4'
_chemical_formula_weight 446.30
_chemical_melting_point 491(2)
_chemical_name_common Peptide
_chemical_name_systematic
;
?
;
_space_group_IT_number 4
_symmetry_cell_setting monoclinic
_symmetry_space_group_name_Hall 'P 2yb'
_symmetry_space_group_name_H-M 'P 1 21 1'
_atom_sites_solution_hydrogens geom
_atom_sites_solution_primary direct
_atom_sites_solution_secondary difmap
_audit_creation_method SHELXL-97
_cell_angle_alpha 90.00
_cell_angle_beta 104.6160(10)
_cell_angle_gamma 90.00
_cell_formula_units_Z 2
_cell_length_a 11.3493(2)
_cell_length_b 6.9182(1)
_cell_length_c 13.3601(3)
_cell_measurement_reflns_used 3490
_cell_measurement_temperature 296(2)
_cell_measurement_theta_max 23.06
_cell_measurement_theta_min 2.72
_cell_volume 1015.04(3)
_computing_cell_refinement 'Bruker SAINT'
_computing_data_collection 'Bruker APEX2'
_computing_data_reduction 'Bruker SAINT'
_computing_molecular_graphics 'Bruker SHELXTL,PyMOL and PLATON'
_computing_publication_material 'Bruker SHELXTL'
_computing_structure_refinement 'SHELXL-97 (Sheldrick, 2008)'
_computing_structure_solution 'SHELXS-97 (Sheldrick, 2008)'
_diffrn_ambient_temperature 296(2)
_diffrn_measured_fraction_theta_full 0.998
_diffrn_measured_fraction_theta_max 0.998
_diffrn_measurement_device_type 'Bruker APEX-II CCD'
_diffrn_measurement_method '\f and \w scans'
_diffrn_radiation_monochromator graphite
_diffrn_radiation_source 'fine-focus sealed tube'
_diffrn_radiation_type MoK\a
_diffrn_radiation_wavelength 0.71073
_diffrn_reflns_av_R_equivalents 0.0349
_diffrn_reflns_av_sigmaI/netI 0.0585
_diffrn_reflns_limit_h_max 13
_diffrn_reflns_limit_h_min -10
_diffrn_reflns_limit_k_max 8
_diffrn_reflns_limit_k_min -8
_diffrn_reflns_limit_l_max 15
_diffrn_reflns_limit_l_min -15
_diffrn_reflns_number 7581
_diffrn_reflns_theta_full 24.99
_diffrn_reflns_theta_max 24.99
_diffrn_reflns_theta_min 2.11
_exptl_absorpt_coefficient_mu 2.055
_exptl_absorpt_correction_T_max 0.7980
_exptl_absorpt_correction_T_min 0.3999
_exptl_absorpt_correction_type multi-scan
_exptl_absorpt_process_details 'Bruker SADABS'
_exptl_crystal_colour colourless
_exptl_crystal_density_diffrn 1.460
_exptl_crystal_density_method 'not measured'
_exptl_crystal_description needle
_exptl_crystal_F_000 456
_exptl_crystal_size_max 0.55
_exptl_crystal_size_mid 0.15
_exptl_crystal_size_min 0.12
_refine_diff_density_max 0.518
_refine_diff_density_min -0.206
_refine_diff_density_rms 0.043
_refine_ls_abs_structure_details 'Flack H D (1983), Acta Cryst. A39, 876-881'
_refine_ls_abs_structure_Flack 0.037(9)
_refine_ls_extinction_method none
_refine_ls_goodness_of_fit_ref 1.059
_refine_ls_hydrogen_treatment riding
_refine_ls_matrix_type full
_refine_ls_number_parameters 254
_refine_ls_number_reflns 3479
_refine_ls_number_restraints 1
_refine_ls_restrained_S_all 1.059
_refine_ls_R_factor_all 0.0504
_refine_ls_R_factor_gt 0.0368
_refine_ls_shift/su_max 0.001
_refine_ls_shift/su_mean 0.000
_refine_ls_structure_factor_coef Fsqd
_refine_ls_weighting_details 'calc w=1/[\s^2^(Fo^2^)+(0.0370P)^2^+0.0000P] where P=(Fo^2^+2Fc^2^)/3'
_refine_ls_weighting_scheme calc
_refine_ls_wR_factor_gt 0.0870
_refine_ls_wR_factor_ref 0.0927
_reflns_number_gt 2838
_reflns_number_total 3479
_reflns_threshold_expression >2sigma(I)
_cod_data_source_file c2cc34533a.txt
_cod_data_source_block compound1
_cod_depositor_comments
;
The following automatic conversions were performed:

'_chemical_melting_point' value '216-220 degree centigrade' was
changed to '491(2)' - it was converted from degrees Celsius(C) to
Kelvins(K), the average value was taken and precision was estimated.

Automatic conversion script
Id: cif_fix_values 1715 2011-07-08 13:25:40Z adriana 
;
_cod_original_sg_symbol_H-M P21
_cod_database_code 7108372

loop_
_symmetry_equiv_pos_as_xyz
'x, y, z'
'-x, y+1/2, -z'

loop_
_atom_site_label
_atom_site_type_symbol
_atom_site_fract_x
_atom_site_fract_y
_atom_site_fract_z
_atom_site_U_iso_or_equiv
_atom_site_adp_type
_atom_site_occupancy
_atom_site_symmetry_multiplicity
_atom_site_calc_flag
_atom_site_refinement_flags
Br Br 1.14303(3) 0.85814(9) 1.21303(3) 0.0842(2) Uani 1 1 d .
O1 O 0.4897(3) 0.7102(5) 0.4944(2) 0.0805(9) Uani 1 1 d .
O2 O 0.3456(2) 0.5631(3) 0.88162(17) 0.0524(6) Uani 1 1 d .
O3 O 0.6049(2) 0.5618(3) 0.86022(17) 0.0493(6) Uani 1 1 d .
O4 O 0.6416(2) 0.6530(4) 0.63635(18) 0.0612(7) Uani 1 1 d .
N1 N 0.4542(3) 0.6191(4) 0.64791(19) 0.0454(7) Uani 1 1 d .
H1 H 0.4922 0.5891 0.7101 0.054 Uiso 1 1 calc R
N2 N 0.4145(2) 0.3150(4) 0.80438(17) 0.0383(6) Uani 1 1 d .
N3 N 0.6829(2) 0.4114(3) 1.01368(18) 0.0433(6) Uani 1 1 d .
H3 H 0.6682 0.3199 1.0525 0.052 Uiso 1 1 calc R
C1 C 0.5235(4) 0.6632(5) 0.5835(3) 0.0518(9) Uani 1 1 d .
C2 C 0.3259(3) 0.6163(5) 0.6252(2) 0.0457(8) Uani 1 1 d .
C3 C 0.2706(3) 0.5381(5) 0.6990(2) 0.0424(8) Uani 1 1 d .
C4 C 0.1453(3) 0.5363(6) 0.6789(3) 0.0622(10) Uani 1 1 d .
H5 H 0.1084 0.4856 0.7279 0.075 Uiso 1 1 calc R
C5 C 0.0741(4) 0.6079(7) 0.5879(3) 0.0775(13) Uani 1 1 d .
H4 H -0.0103 0.6065 0.5751 0.093 Uiso 1 1 calc R
C6 C 0.1296(4) 0.6817(7) 0.5157(3) 0.0791(13) Uani 1 1 d .
H3A H 0.0817 0.7298 0.4537 0.095 Uiso 1 1 calc R
C7 C 0.2535(4) 0.6860(6) 0.5334(3) 0.0602(10) Uani 1 1 d .
H2 H 0.2892 0.7358 0.4834 0.072 Uiso 1 1 calc R
C8 C 0.3459(3) 0.4710(5) 0.8020(2) 0.0410(8) Uani 1 1 d .
C9 C 0.5103(3) 0.2673(4) 0.8967(2) 0.0402(7) Uani 1 1 d .
H21E H 0.4757 0.2424 0.9556 0.048 Uiso 1 1 calc R
C10 C 0.5661(4) 0.0823(5) 0.8649(3) 0.0547(10) Uani 1 1 d .
H13A H 0.6532 0.0779 0.8954 0.066 Uiso 1 1 calc R
H13B H 0.5288 -0.0318 0.8859 0.066 Uiso 1 1 calc R
C11 C 0.5390(5) 0.0956(6) 0.7493(3) 0.0837(14) Uani 1 1 d .
H12A H 0.5406 -0.0312 0.7187 0.100 Uiso 1 1 calc R
H12B H 0.5974 0.1784 0.7282 0.100 Uiso 1 1 calc R
C12 C 0.4131(3) 0.1815(5) 0.7184(2) 0.0517(9) Uani 1 1 d .
H11A H 0.3995 0.2499 0.6531 0.062 Uiso 1 1 calc R
H11B H 0.3511 0.0829 0.7130 0.062 Uiso 1 1 calc R
C13 C 0.6025(3) 0.4285(4) 0.9211(2) 0.0384(7) Uani 1 1 d .
C14 C 0.7886(3) 0.5229(5) 1.0565(2) 0.0427(8) Uani 1 1 d .
C15 C 0.8224(4) 0.6864(6) 1.0114(3) 0.0560(9) Uani 1 1 d .
H15 H 0.7738 0.7310 0.9489 0.067 Uiso 1 1 calc R
C16 C 0.9251(3) 0.7819(6) 1.0573(3) 0.0619(10) Uani 1 1 d .
H19 H 0.9468 0.8916 1.0258 0.074 Uiso 1 1 calc R
C17 C 0.9984(3) 0.7206(6) 1.1495(3) 0.0572(10) Uani 1 1 d .
C18 C 0.9667(4) 0.5596(7) 1.1957(3) 0.0764(12) Uani 1 1 d .
H18 H 1.0157 0.5158 1.2582 0.092 Uiso 1 1 calc R
C19 C 0.8620(4) 0.4635(6) 1.1487(3) 0.0654(11) Uani 1 1 d .
H16 H 0.8401 0.3546 1.1806 0.078 Uiso 1 1 calc R
C20 C 0.7274(4) 0.7160(8) 0.5819(4) 0.0928(17) Uani 1 1 d .
H20A H 0.7223 0.6344 0.5228 0.139 Uiso 1 1 calc R
H20B H 0.8080 0.7091 0.6267 0.139 Uiso 1 1 calc R
H20C H 0.7097 0.8470 0.5594 0.139 Uiso 1 1 calc R

loop_
_atom_site_aniso_label
_atom_site_aniso_U_11
_atom_site_aniso_U_22
_atom_site_aniso_U_33
_atom_site_aniso_U_23
_atom_site_aniso_U_13
_atom_site_aniso_U_12
Br 0.0563(2) 0.1134(4) 0.0801(3) -0.0142(3) 0.01166(19) -0.0275(3)
O1 0.087(2) 0.114(2) 0.0429(15) 0.0237(16) 0.0218(14) 0.0120(18)
O2 0.0673(16) 0.0514(13) 0.0416(13) -0.0105(12) 0.0193(11) 0.0086(12)
O3 0.0550(14) 0.0466(13) 0.0427(13) 0.0098(11) 0.0055(10) -0.0073(11)
O4 0.0609(16) 0.0731(16) 0.0539(14) 0.0171(13) 0.0229(13) 0.0006(14)
N1 0.0499(17) 0.0547(17) 0.0313(14) 0.0052(12) 0.0096(12) -0.0025(14)
N2 0.0511(15) 0.0346(16) 0.0289(13) -0.0068(11) 0.0096(11) -0.0039(13)
N3 0.0524(16) 0.0410(16) 0.0351(13) 0.0089(12) 0.0085(12) -0.0055(13)
C1 0.069(3) 0.0464(19) 0.042(2) 0.0062(16) 0.0180(19) 0.0033(18)
C2 0.058(2) 0.0400(18) 0.0358(17) -0.0075(14) 0.0056(16) 0.0018(16)
C3 0.0431(19) 0.0432(18) 0.0392(18) -0.0086(15) 0.0071(15) -0.0019(15)
C4 0.055(2) 0.068(3) 0.061(2) -0.006(2) 0.009(2) -0.004(2)
C5 0.047(2) 0.092(3) 0.085(3) -0.009(3) 0.000(2) 0.007(2)
C6 0.081(3) 0.079(3) 0.061(3) 0.000(2) -0.011(2) 0.013(3)
C7 0.065(3) 0.061(2) 0.049(2) 0.0091(18) 0.0047(19) 0.010(2)
C8 0.045(2) 0.041(2) 0.0383(19) -0.0038(15) 0.0127(15) -0.0066(15)
C9 0.054(2) 0.0373(17) 0.0311(16) -0.0006(13) 0.0151(15) -0.0034(15)
C10 0.072(3) 0.041(2) 0.051(2) -0.0022(17) 0.0147(18) 0.0048(19)
C11 0.112(4) 0.064(3) 0.074(3) -0.018(2) 0.022(3) 0.029(3)
C12 0.073(2) 0.0414(19) 0.0395(18) -0.0123(16) 0.0119(16) -0.0055(19)
C13 0.052(2) 0.0321(17) 0.0330(16) 0.0018(14) 0.0144(14) 0.0035(14)
C14 0.0472(19) 0.0422(19) 0.0402(19) -0.0013(15) 0.0138(15) 0.0009(16)
C15 0.058(2) 0.049(2) 0.054(2) 0.0092(18) 0.0003(17) -0.0035(18)
C16 0.058(2) 0.061(3) 0.065(3) 0.0036(18) 0.011(2) -0.0138(19)
C17 0.050(2) 0.066(3) 0.056(2) -0.0042(19) 0.0147(19) -0.0095(19)
C18 0.068(3) 0.093(3) 0.054(2) 0.013(2) -0.0086(19) -0.012(3)
C19 0.065(3) 0.073(2) 0.050(2) 0.0209(19) -0.0009(19) -0.020(2)
C20 0.074(3) 0.119(4) 0.099(4) 0.051(3) 0.047(3) 0.009(3)

loop_
_atom_type_symbol
_atom_type_description
_atom_type_scat_dispersion_real
_atom_type_scat_dispersion_imag
_atom_type_scat_source
C C 0.0033 0.0016 'International Tables Vol C Tables 4.2.6.8 and 6.1.1.4'
H H 0.0000 0.0000 'International Tables Vol C Tables 4.2.6.8 and 6.1.1.4'
N N 0.0061 0.0033 'International Tables Vol C Tables 4.2.6.8 and 6.1.1.4'
O O 0.0106 0.0060 'International Tables Vol C Tables 4.2.6.8 and 6.1.1.4'
Br Br -0.2901 2.4595 'International Tables Vol C Tables 4.2.6.8 and 6.1.1.4'

loop_
_geom_angle_atom_site_label_1
_geom_angle_atom_site_label_2
_geom_angle_atom_site_label_3
_geom_angle
C1 O4 C20 115.7(3)
C1 N1 C2 127.4(3)
C1 N1 H1 116.3
C2 N1 H1 116.3
C8 N2 C9 120.8(3)
C8 N2 C12 127.0(3)
C9 N2 C12 112.1(3)
C13 N3 C14 129.1(3)
C13 N3 H3 115.4
C14 N3 H3 115.4
O1 C1 N1 127.4(4)
O1 C1 O4 124.0(3)
N1 C1 O4 108.6(3)
C7 C2 C3 119.2(3)
C7 C2 N1 122.5(3)
C3 C2 N1 118.3(3)
C4 C3 C2 119.3(3)
C4 C3 C8 119.8(3)
C2 C3 C8 120.8(3)
C5 C4 C3 121.1(4)
C5 C4 H5 119.4
C3 C4 H5 119.4
C4 C5 C6 119.0(4)
C4 C5 H4 120.5
C6 C5 H4 120.5
C7 C6 C5 121.3(4)
C7 C6 H3A 119.3
C5 C6 H3A 119.3
C6 C7 C2 120.1(4)
C6 C7 H2 119.9
C2 C7 H2 119.9
O2 C8 N2 121.7(3)
O2 C8 C3 120.2(3)
N2 C8 C3 118.0(3)
N2 C9 C13 110.1(2)
N2 C9 C10 103.1(2)
C13 C9 C10 111.4(3)
N2 C9 H21E 110.7
C13 C9 H21E 110.7
C10 C9 H21E 110.7
C11 C10 C9 104.0(3)
C11 C10 H13A 111.0
C9 C10 H13A 111.0
C11 C10 H13B 111.0
C9 C10 H13B 111.0
H13A C10 H13B 109.0
C10 C11 C12 103.9(3)
C10 C11 H12A 111.0
C12 C11 H12A 111.0
C10 C11 H12B 111.0
C12 C11 H12B 111.0
H12A C11 H12B 109.0
N2 C12 C11 102.2(3)
N2 C12 H11A 111.3
C11 C12 H11A 111.3
N2 C12 H11B 111.3
C11 C12 H11B 111.3
H11A C12 H11B 109.2
O3 C13 N3 123.3(3)
O3 C13 C9 122.7(3)
N3 C13 C9 114.0(3)
C19 C14 C15 117.8(3)
C19 C14 N3 117.5(3)
C15 C14 N3 124.7(3)
C16 C15 C14 120.5(3)
C16 C15 H15 119.8
C14 C15 H15 119.8
C15 C16 C17 121.2(4)
C15 C16 H19 119.4
C17 C16 H19 119.4
C18 C17 C16 119.4(4)
C18 C17 Br 120.2(3)
C16 C17 Br 120.4(3)
C17 C18 C19 119.1(4)
C17 C18 H18 120.4
C19 C18 H18 120.4
C14 C19 C18 122.0(3)
C14 C19 H16 119.0
C18 C19 H16 119.0
O4 C20 H20A 109.5
O4 C20 H20B 109.5
H20A C20 H20B 109.5
O4 C20 H20C 109.5
H20A C20 H20C 109.5
H20B C20 H20C 109.5

loop_
_geom_bond_atom_site_label_1
_geom_bond_atom_site_label_2
_geom_bond_distance
Br C17 1.902(4)
O1 C1 1.200(4)
O2 C8 1.241(4)
O3 C13 1.235(4)
O4 C1 1.350(4)
O4 C20 1.423(5)
N1 C1 1.339(4)
N1 C2 1.411(4)
N1 H1 0.8600
N2 C8 1.326(4)
N2 C9 1.461(4)
N2 C12 1.471(4)
N3 C13 1.344(4)
N3 C14 1.420(4)
N3 H3 0.8600
C2 C7 1.380(5)
C2 C3 1.404(5)
C3 C4 1.379(5)
C3 C8 1.498(4)
C4 C5 1.372(5)
C4 H5 0.9300
C5 C6 1.376(6)
C5 H4 0.9300
C6 C7 1.367(6)
C6 H3A 0.9300
C7 H2 0.9300
C9 C13 1.507(4)
C9 C10 1.535(5)
C9 H21E 0.9800
C10 C11 1.499(5)
C10 H13A 0.9700
C10 H13B 0.9700
C11 C12 1.506(6)
C11 H12A 0.9700
C11 H12B 0.9700
C12 H11A 0.9700
C12 H11B 0.9700
C14 C19 1.365(5)
C14 C15 1.381(5)
C15 C16 1.346(5)
C15 H15 0.9300
C16 C17 1.368(5)
C16 H19 0.9300
C17 C18 1.364(6)
C18 C19 1.369(5)
C18 H18 0.9300
C19 H16 0.9300
C20 H20A 0.9600
C20 H20B 0.9600
C20 H20C 0.9600

loop_
_geom_torsion_atom_site_label_1
_geom_torsion_atom_site_label_2
_geom_torsion_atom_site_label_3
_geom_torsion_atom_site_label_4
_geom_torsion
C2 N1 C1 O1 0.6(6)
C2 N1 C1 O4 178.5(3)
C20 O4 C1 O1 4.5(6)
C20 O4 C1 N1 -173.5(4)
C1 N1 C2 C7 -9.0(5)
C1 N1 C2 C3 170.5(3)
C7 C2 C3 C4 -1.3(5)
N1 C2 C3 C4 179.2(3)
C7 C2 C3 C8 -176.6(3)
N1 C2 C3 C8 3.9(4)
C2 C3 C4 C5 0.6(6)
C8 C3 C4 C5 175.9(4)
C3 C4 C5 C6 0.3(6)
C4 C5 C6 C7 -0.4(7)
C5 C6 C7 C2 -0.4(7)
C3 C2 C7 C6 1.2(5)
N1 C2 C7 C6 -179.3(4)
C9 N2 C8 O2 -12.4(4)
C12 N2 C8 O2 172.6(3)
C9 N2 C8 C3 165.7(3)
C12 N2 C8 C3 -9.3(4)
C4 C3 C8 O2 -66.0(4)
C2 C3 C8 O2 109.3(4)
C4 C3 C8 N2 115.8(3)
C2 C3 C8 N2 -68.9(4)
C8 N2 C9 C13 -60.1(3)
C12 N2 C9 C13 115.5(3)
C8 N2 C9 C10 -179.1(3)
C12 N2 C9 C10 -3.4(3)
N2 C9 C10 C11 25.5(4)
C13 C9 C10 C11 -92.5(4)
C9 C10 C11 C12 -38.2(4)
C8 N2 C12 C11 155.6(3)
C9 N2 C12 C11 -19.7(4)
C10 C11 C12 N2 35.2(4)
C14 N3 C13 O3 -6.2(5)
C14 N3 C13 C9 172.3(3)
N2 C9 C13 O3 -11.6(4)
C10 C9 C13 O3 102.1(3)
N2 C9 C13 N3 169.8(3)
C10 C9 C13 N3 -76.5(3)
C13 N3 C14 C19 -173.7(3)
C13 N3 C14 C15 6.2(5)
C19 C14 C15 C16 0.6(5)
N3 C14 C15 C16 -179.3(3)
C14 C15 C16 C17 -0.3(6)
C15 C16 C17 C18 0.1(6)
C15 C16 C17 Br -179.9(3)
C16 C17 C18 C19 -0.3(6)
Br C17 C18 C19 179.7(3)
C15 C14 C19 C18 -0.8(6)
N3 C14 C19 C18 179.1(4)
C17 C18 C19 C14 0.6(7)
